data_4118402
loop_
_publ_author_name
'Biao Zhou'
'Yuki Idobata'
'Akiko Kobayashi'
'HengBo Cui'
'Reizo Kato'
'Rina Takagi'
'Kazuya Miyagawa'
'Kazushi Kanoda'
'Hayao Kobayashi'

_publ_contact_author_address
;
Department of Chemistry
College of Humanities and Sciences
Nihon University
Sakurajosui 3-25-40
Setagaya-Ku, Tokyo 156-8550
JAPAN
;
_publ_contact_author_email akoba@chs.nihon-u.ac.jp
_publ_contact_author_fax +81-3-5317-9433
_publ_contact_author_name 'Akiko Kobayashi'
_publ_contact_author_phone +81-3-5317-9680
_publ_section_title
;
 Single-Component Molecular Conductor [Cu(dmdt)2] with Three-Dimensionally
 Arranged Magnetic Moments Exhibiting a Coupled Electric and Magnetic
 Transition
;
_journal_name_full 'Journal of the American Chemical Society'
_journal_page_first 12724
_journal_page_last 12731
_journal_paper_doi 10.1021/ja3044757
_journal_volume 134
_journal_year 2012
_chemical_formula_moiety 'C16 H12 Cu S12 '
_chemical_formula_sum 'C16 H12 Cu S12'
_chemical_formula_weight 652.54
_space_group_IT_number 15
_symmetry_cell_setting monoclinic
_symmetry_Int_Tables_number 15
_symmetry_space_group_name_Hall '-C 2yc'
_symmetry_space_group_name_H-M 'C 1 2/c 1'
_cell_angle_alpha 90.0000
_cell_angle_beta 92.0200(40)
_cell_angle_gamma 90.0000
_cell_formula_units_Z 4
_cell_length_a 24.2761(18)
_cell_length_b 8.1590(6)
_cell_length_c 11.2577(8)
_cell_measurement_temperature 40
_cell_measurement_theta_max 29.6
_cell_measurement_theta_min 3.6
_cell_volume 2228.4(3)
_computing_cell_refinement CrystalClear
_computing_data_collection CrystalClear
_computing_data_reduction CrystalStructure
_computing_publication_material 'CrystalStructure 3.8'
_computing_structure_refinement CRYSTALS
_computing_structure_solution SIR92
_diffrn_ambient_temperature 40
_diffrn_detector_area_resol_mean 7.31
_diffrn_measured_fraction_theta_full 0.600
_diffrn_measured_fraction_theta_max 0.600
_diffrn_measurement_device_type 'Rigaku Saturn'
_diffrn_measurement_method \w
_diffrn_radiation_type 'Mo K\a'
_diffrn_radiation_wavelength 0.71070
_diffrn_reflns_av_R_equivalents 0.030
_diffrn_reflns_limit_h_max 32
_diffrn_reflns_limit_h_min -33
_diffrn_reflns_limit_k_max 11
_diffrn_reflns_limit_k_min -11
_diffrn_reflns_limit_l_max 11
_diffrn_reflns_limit_l_min -11
_diffrn_reflns_number 7872
_diffrn_reflns_theta_full 29.62
_diffrn_reflns_theta_max 29.62
_exptl_absorpt_coefficient_mu 2.110
_exptl_absorpt_correction_T_max 0.656
_exptl_absorpt_correction_T_min 0.594
_exptl_absorpt_correction_type multi-scan
_exptl_absorpt_process_details 'Jacobson, R. (1998) Private communication'
_exptl_crystal_colour Black
_exptl_crystal_density_diffrn 1.945
_exptl_crystal_description Bolck
_exptl_crystal_F_000 1316.00
_exptl_crystal_size_max 0.20
_exptl_crystal_size_mid 0.10
_exptl_crystal_size_min 0.05
_refine_diff_density_max 2.91
_refine_diff_density_min -3.48
_refine_ls_extinction_coef 61.9(15)
_refine_ls_extinction_method 'Larson (1970) Crystallographic Computing eq. 22'
_refine_ls_goodness_of_fit_ref 1.217
_refine_ls_hydrogen_treatment refall
_refine_ls_number_parameters 139
_refine_ls_number_reflns 6148
_refine_ls_R_factor_gt 0.0441
_refine_ls_shift/su_max 0.0000
_refine_ls_structure_factor_coef Fsqd
_refine_ls_weighting_details
;
    Chebychev polynomial with 3 parameters (Carruthers & Watkin, 1979)
    3277.9100    2625.4600    0.0000
;
_refine_ls_weighting_scheme calc
_refine_ls_wR_factor_ref 0.0375
_reflns_number_gt 6120
_reflns_number_total 7872
_reflns_threshold_expression F^2^>2.0\s(F^2^)
_cod_data_source_file ja3044757_si_001_03.cif
_cod_data_source_block '__Cu-dmdt-040K'
_cod_original_cell_volume 2228.41(28)
_cod_original_formula_sum 'C16 H12 Cu S12 '
_cod_database_code 4118402

loop_
_symmetry_equiv_pos_site_id
_symmetry_equiv_pos_as_xyz
1 +X,+Y,+Z
2 -X,+Y,1/2-Z
3 -X,-Y,-Z
4 +X,-Y,1/2+Z
5 1/2+X,1/2+Y,+Z
6 1/2-X,1/2+Y,1/2-Z
7 1/2-X,1/2-Y,-Z
8 1/2+X,1/2-Y,1/2+Z

loop_
_atom_site_label
_atom_site_type_symbol
_atom_site_fract_x
_atom_site_fract_y
_atom_site_fract_z
_atom_site_U_iso_or_equiv
_atom_site_adp_type
_atom_site_occupancy
_atom_site_symmetry_multiplicity
_atom_site_calc_flag
_atom_site_refinement_flags
Cu(1) Cu 0.0000 0.09839(4) 0.2500 0.00938(8) Uani 1.00 2 d S
S(1) S 0.04676(2) -0.04071(5) 0.10943(3) 0.00958(11) Uani 1.00 1 d .
S(2) S 0.07754(2) 0.22125(5) 0.32698(3) 0.01073(11) Uani 1.00 1 d .
S(3) S 0.16564(2) -0.02944(5) 0.05497(3) 0.00978(11) Uani 1.00 1 d .
S(4) S 0.19239(2) 0.20453(5) 0.24604(3) 0.01002(11) Uani 1.00 1 d .
S(5) S 0.29375(2) -0.01969(5) -0.02370(3) 0.01050(11) Uani 1.00 1 d .
S(6) S 0.31869(2) 0.21916(5) 0.16478(3) 0.01036(11) Uani 1.00 1 d .
C(1) C 0.11035(7) 0.0325(2) 0.13933(12) 0.0103(4) Uani 1.00 1 d .
C(2) C 0.12391(7) 0.1466(2) 0.23224(12) 0.0084(4) Uani 1.00 1 d .
C(3) C 0.21638(6) 0.0897(2) 0.12729(11) 0.0093(4) Uani 1.00 1 d .
C(4) C 0.26925(7) 0.0960(2) 0.09356(11) 0.0102(4) Uani 1.00 1 d .
C(5) C 0.36193(7) 0.0469(2) -0.00864(12) 0.0103(4) Uani 1.00 1 d .
C(6) C 0.37417(7) 0.1556(2) 0.07906(11) 0.0092(4) Uani 1.00 1 d .
C(7) C 0.40202(7) -0.0265(2) -0.09255(13) 0.0157(5) Uani 1.00 1 d .
C(8) C 0.42824(7) 0.2342(2) 0.11220(13) 0.0150(4) Uani 1.00 1 d .
H(1) H 0.4180 -0.1242 -0.0582 0.020 Uiso 1.00 1 c R
H(2) H 0.4307 0.0511 -0.1078 0.020 Uiso 1.00 1 c R
H(3) H 0.3826 -0.0535 -0.1659 0.019 Uiso 1.00 1 c R
H(4) H 0.4324 0.3327 0.0665 0.020 Uiso 1.00 1 c R
H(5) H 0.4577 0.1596 0.0956 0.020 Uiso 1.00 1 c R
H(6) H 0.4295 0.2606 0.1955 0.019 Uiso 1.00 1 c R

loop_
_atom_site_aniso_label
_atom_site_aniso_U_11
_atom_site_aniso_U_22
_atom_site_aniso_U_33
_atom_site_aniso_U_12
_atom_site_aniso_U_13
_atom_site_aniso_U_23
Cu(1) 0.00811(16) 0.01221(18) 0.00792(17) 0.0000 0.00152(9) 0.0000
S(1) 0.0086(2) 0.0120(2) 0.0082(2) -0.00082(17) 0.00105(12) -0.00129(13)
S(2) 0.0100(2) 0.0136(2) 0.0088(2) -0.00111(17) 0.00237(12) -0.00216(14)
S(3) 0.0094(2) 0.0106(2) 0.0094(2) -0.00035(17) 0.00153(13) -0.00087(14)
S(4) 0.0104(2) 0.0121(2) 0.0076(2) -0.00116(17) 0.00120(12) -0.00126(14)
S(5) 0.0103(2) 0.0123(2) 0.0090(2) -0.00031(17) 0.00091(13) -0.00172(14)
S(6) 0.0109(2) 0.0131(2) 0.0071(2) -0.00162(18) 0.00058(13) -0.00176(14)
C(1) 0.0094(8) 0.0136(9) 0.0079(9) -0.0023(7) 0.0016(5) 0.0027(5)
C(2) 0.0135(8) 0.0089(9) 0.0030(8) -0.0035(6) 0.0008(5) 0.0028(5)
C(3) 0.0068(8) 0.0116(9) 0.0095(8) 0.0003(7) -0.0016(4) 0.0017(5)
C(4) 0.0122(8) 0.0134(9) 0.0048(8) -0.0032(7) -0.0023(4) 0.0000(5)
C(5) 0.0083(8) 0.0137(10) 0.0090(9) 0.0022(7) 0.0024(5) 0.0028(5)
C(6) 0.0103(8) 0.0089(10) 0.0085(9) -0.0036(6) 0.0011(5) 0.0058(5)
C(7) 0.0151(10) 0.0203(10) 0.0117(9) 0.0012(7) -0.0005(5) 0.0007(6)
C(8) 0.0048(8) 0.0280(11) 0.0123(9) -0.0001(7) 0.0009(5) 0.0026(6)

loop_
_atom_type_symbol
_atom_type_description
_atom_type_scat_dispersion_real
_atom_type_scat_dispersion_imag
_atom_type_scat_source
C C 0.003 0.002
;
International Tables for Crystallography
(1992, Vol. C, Tables 4.2.6.8 and 6.1.1.4)
;
H H 0.000 0.000
;
International Tables for Crystallography
(1992, Vol. C, Table 6.1.1.4)
;
Cu Cu 0.320 1.265
;
International Tables for Crystallography
(1992, Vol. C, Tables 4.2.6.8 and 6.1.1.4)
;
S S 0.125 0.123
;
International Tables for Crystallography
(1992, Vol. C, Tables 4.2.6.8 and 6.1.1.4)
;

loop_
_geom_angle_atom_site_label_1
_geom_angle_atom_site_label_2
_geom_angle_atom_site_label_3
_geom_angle
_geom_angle_publ_flag
_geom_angle_site_symmetry_1
_geom_angle_site_symmetry_3
S(1) Cu(1) S(1) 120.35(2) yes . 2_555
S(1) Cu(1) S(2) 93.332(15) yes . .
S(1) Cu(1) S(2) 112.321(13) yes . 2_555
S(1) Cu(1) S(2) 112.321(13) yes 2_555 .
S(1) Cu(1) S(2) 93.332(15) yes 2_555 2_555
S(2) Cu(1) S(2) 127.76(2) yes . 2_555
Cu(1) S(1) C(1) 99.24(5) yes . .
Cu(1) S(2) C(2) 99.27(5) yes . .
C(1) S(3) C(3) 97.37(7) yes . .
C(2) S(4) C(3) 97.46(7) yes . .
C(4) S(5) C(5) 96.05(7) yes . .
C(4) S(6) C(6) 96.07(7) yes . .
S(1) C(1) S(3) 120.49(9) yes . .
S(1) C(1) C(2) 124.39(12) yes . .
S(3) C(1) C(2) 115.13(12) yes . .
S(2) C(2) S(4) 120.25(9) yes . .
S(2) C(2) C(1) 123.68(13) yes . .
S(4) C(2) C(1) 116.06(12) yes . .
S(3) C(3) S(4) 113.94(8) yes . .
S(3) C(3) C(4) 123.41(11) yes . .
S(4) C(3) C(4) 122.63(11) yes . .
S(5) C(4) S(6) 114.41(9) yes . .
S(5) C(4) C(3) 122.97(12) yes . .
S(6) C(4) C(3) 122.61(11) yes . .
S(5) C(5) C(6) 117.29(12) yes . .
S(5) C(5) C(7) 116.57(11) yes . .
C(6) C(5) C(7) 126.10(15) yes . .
S(6) C(6) C(5) 116.13(13) yes . .
S(6) C(6) C(8) 114.70(11) yes . .
C(5) C(6) C(8) 129.15(15) yes . .
C(5) C(7) H(1) 109.8 no . .
C(5) C(7) H(2) 109.8 no . .
C(5) C(7) H(3) 108.8 no . .
H(1) C(7) H(2) 109.5 no . .
H(1) C(7) H(3) 109.5 no . .
H(2) C(7) H(3) 109.4 no . .
C(6) C(8) H(4) 109.4 no . .
C(6) C(8) H(5) 109.4 no . .
C(6) C(8) H(6) 109.6 no . .
H(4) C(8) H(5) 109.4 no . .
H(4) C(8) H(6) 109.5 no . .
H(5) C(8) H(6) 109.5 no . .

loop_
_geom_bond_atom_site_label_1
_geom_bond_atom_site_label_2
_geom_bond_distance
_geom_bond_publ_flag
_geom_bond_site_symmetry_2
Cu(1) S(1) 2.2820(4) yes .
Cu(1) S(1) 2.2820(4) yes 2_555
Cu(1) S(2) 2.2769(4) yes .
Cu(1) S(2) 2.2769(4) yes 2_555
S(1) C(1) 1.6782(17) yes .
S(2) C(2) 1.6913(16) yes .
S(3) C(1) 1.7460(16) yes .
S(3) C(3) 1.7478(15) yes .
S(4) C(2) 1.7300(17) yes .
S(4) C(3) 1.7488(14) yes .
S(5) C(4) 1.7445(15) yes .
S(5) C(5) 1.7447(17) yes .
S(6) C(4) 1.7391(16) yes .
S(6) C(6) 1.7624(16) yes .
C(1) C(2) 1.430(2) yes .
C(3) C(4) 1.352(2) yes .
C(5) C(6) 1.352(2) yes .
C(5) C(7) 1.504(2) yes .
C(6) C(8) 1.496(2) yes .
C(7) H(1) 0.961 no .
C(7) H(2) 0.961 no .
C(7) H(3) 0.962 no .
C(8) H(4) 0.961 no .
C(8) H(5) 0.962 no .
C(8) H(6) 0.962 no .

loop_
_geom_contact_atom_site_label_1
_geom_contact_atom_site_label_2
_geom_contact_distance
_geom_contact_site_symmetry_2
S(1) S(1) 3.3574(5) 3_555
S(1) C(8) 3.4147(18) 5_445
S(1) C(8) 3.5995(17) 7_555
S(3) S(6) 3.5693(5) 7_555
S(3) C(6) 3.5233(17) 7_555
S(4) C(5) 3.5700(15) 7_555
S(6) S(3) 3.5693(5) 7_555
C(1) C(6) 3.568(2) 7_555
C(1) C(8) 3.512(2) 7_555
C(2) C(5) 3.573(2) 7_555
C(2) C(7) 3.522(2) 7_555
C(3) C(4) 3.597(2) 7_555
C(4) C(3) 3.597(2) 7_555
C(4) C(4) 3.389(2) 7_555
C(5) S(4) 3.5700(15) 7_555
C(5) C(2) 3.573(2) 7_555
C(6) S(3) 3.5233(17) 7_555
C(6) C(1) 3.568(2) 7_555
C(7) C(2) 3.522(2) 7_555
C(8) S(1) 3.4147(18) 5_555
C(8) S(1) 3.5995(17) 7_555
C(8) C(1) 3.512(2) 7_555
Cu(1) H(4) 3.380 5_445
Cu(1) H(4) 3.380 6_545
Cu(1) H(6) 3.291 5_445
Cu(1) H(6) 3.291 6_545
S(1) H(1) 2.928 7_545
S(1) H(4) 2.986 5_445
S(1) H(4) 2.671 7_555
S(1) H(5) 3.264 5_445
S(1) H(6) 3.445 5_445
S(1) H(6) 2.774 6_545
S(2) H(1) 2.891 6_555
S(2) H(2) 3.089 7_555
S(2) H(3) 3.420 7_555
S(2) H(4) 3.401 6_545
S(3) H(1) 3.481 7_545
S(3) H(4) 3.143 7_555
S(4) H(3) 3.482 7_555
S(6) H(3) 2.768 4_555
C(1) H(1) 3.516 7_545
C(1) H(2) 3.555 7_555
C(1) H(4) 2.736 7_555
C(1) H(6) 3.072 6_545
C(2) H(2) 3.110 7_555
C(2) H(3) 3.405 7_555
C(2) H(4) 3.589 7_555
C(2) H(6) 3.512 6_545
C(6) H(3) 2.989 4_555
C(7) H(5) 3.576 3_655
C(7) H(6) 3.146 4_554
C(8) H(3) 3.136 4_555
H(1) S(1) 2.928 7_545
H(1) S(2) 2.891 6_545
H(1) S(3) 3.481 7_545
H(1) C(1) 3.516 7_545
H(1) H(5) 3.076 3_655
H(1) H(6) 3.009 4_554
H(2) S(2) 3.089 7_555
H(2) C(1) 3.555 7_555
H(2) C(2) 3.110 7_555
H(2) H(5) 3.208 3_655
H(2) H(6) 3.371 4_554
H(3) S(2) 3.420 7_555
H(3) S(4) 3.482 7_555
H(3) S(6) 2.768 4_554
H(3) C(2) 3.405 7_555
H(3) C(6) 2.989 4_554
H(3) C(8) 3.136 4_554
H(3) H(5) 3.409 4_554
H(3) H(6) 2.589 4_554
H(4) Cu(1) 3.380 5_555
H(4) S(1) 2.986 5_555
H(4) S(1) 2.671 7_555
H(4) S(2) 3.401 6_555
H(4) S(3) 3.143 7_555
H(4) C(1) 2.736 7_555
H(4) C(2) 3.589 7_555
H(5) S(1) 3.264 5_555
H(5) C(7) 3.576 3_655
H(5) H(1) 3.076 3_655
H(5) H(2) 3.208 3_655
H(5) H(3) 3.409 4_555
H(6) Cu(1) 3.291 5_555
H(6) S(1) 3.445 5_555
H(6) S(1) 2.774 6_555
H(6) C(1) 3.072 6_555
H(6) C(2) 3.512 6_555
H(6) C(7) 3.146 4_555
H(6) H(1) 3.009 4_555
H(6) H(2) 3.371 4_555
H(6) H(3) 2.589 4_555
H(6) H(6) 3.596 2_655

loop_
_geom_torsion_atom_site_label_1
_geom_torsion_atom_site_label_2
_geom_torsion_atom_site_label_3
_geom_torsion_atom_site_label_4
_geom_torsion
_geom_torsion_site_symmetry_1
_geom_torsion_site_symmetry_3
_geom_torsion_site_symmetry_4
S(1) Cu(1) S(1) C(1) -120.58(6) . 2_555 2_555
S(1) Cu(1) S(1) C(1) -120.58(6) 2_555 . .
S(1) Cu(1) S(2) C(2) 2.64(5) . . .
S(2) Cu(1) S(1) C(1) -2.22(6) . . .
S(1) Cu(1) S(2) C(2) 127.47(5) . 2_555 2_555
S(2) Cu(1) S(1) C(1) 131.17(6) 2_555 . .
S(1) Cu(1) S(2) C(2) 127.47(5) 2_555 . .
S(2) Cu(1) S(1) C(1) 131.17(6) . 2_555 2_555
S(1) Cu(1) S(2) C(2) 2.64(5) 2_555 2_555 2_555
S(2) Cu(1) S(1) C(1) -2.22(6) 2_555 2_555 2_555
S(2) Cu(1) S(2) C(2) -119.11(5) . 2_555 2_555
S(2) Cu(1) S(2) C(2) -119.11(5) 2_555 . .
Cu(1) S(1) C(1) S(3) -178.74(8) . . .
Cu(1) S(1) C(1) C(2) 1.24(15) . . .
Cu(1) S(2) C(2) S(4) 178.42(8) . . .
Cu(1) S(2) C(2) C(1) -2.79(14) . . .
C(1) S(3) C(3) S(4) 1.88(10) . . .
C(1) S(3) C(3) C(4) -176.80(14) . . .
C(3) S(3) C(1) S(1) 178.84(10) . . .
C(3) S(3) C(1) C(2) -1.14(13) . . .
C(2) S(4) C(3) S(3) -1.89(10) . . .
C(2) S(4) C(3) C(4) 176.81(14) . . .
C(3) S(4) C(2) S(2) -179.97(7) . . .
C(3) S(4) C(2) C(1) 1.14(13) . . .
C(4) S(5) C(5) C(6) 0.04(11) . . .
C(4) S(5) C(5) C(7) 178.16(12) . . .
C(5) S(5) C(4) S(6) 1.37(10) . . .
C(5) S(5) C(4) C(3) -178.03(14) . . .
C(4) S(6) C(6) C(5) 2.04(14) . . .
C(4) S(6) C(6) C(8) -179.61(12) . . .
C(6) S(6) C(4) S(5) -1.96(10) . . .
C(6) S(6) C(4) C(3) 177.44(14) . . .
S(1) C(1) C(2) S(2) 1.2(2) . . .
S(1) C(1) C(2) S(4) -179.98(6) . . .
S(3) C(1) C(2) S(2) -178.85(9) . . .
S(3) C(1) C(2) S(4) -0.00(16) . . .
S(3) C(3) C(4) S(5) -2.2(2) . . .
S(3) C(3) C(4) S(6) 178.49(8) . . .
S(4) C(3) C(4) S(5) 179.27(8) . . .
S(4) C(3) C(4) S(6) -0.09(17) . . .
S(5) C(5) C(6) S(6) -1.43(18) . . .
S(5) C(5) C(6) C(8) -179.50(13) . . .
C(7) C(5) C(6) S(6) -179.35(13) . . .
C(7) C(5) C(6) C(8) 2.6(2) . . .
